data_7047134
loop_
_publ_author_name
'Khalil, Georges'
'Barloy, Laurent'
'Kyritsakas, Nathalie'
'Mobian, Pierre'
'Henry, Marc'

_publ_section_title
;
 From monomeric complexes to double-stranded helicates constructed around
 trans-TiO<sub>4</sub>N<sub>2</sub> motifs with intramolecular
 inter-ligand hydrogen-bonding interactions.
;
_journal_issue 32
_journal_name_full 'Dalton transactions (Cambridge, England : 2003)'
_journal_page_first 11113
_journal_page_last 11122
_journal_paper_doi 10.1039/c8dt01343h
_journal_volume 47
_journal_year 2018
_chemical_formula_moiety 'C104 H72 N4 O8 Ti2, 3(C H Cl3)'
_chemical_formula_sum 'C107 H75 Cl9 N4 O8 Ti2'
_chemical_formula_weight 1959.56
_space_group_crystal_system triclinic
_space_group_IT_number 2
_space_group_name_Hall '-P 1'
_space_group_name_H-M_alt 'P -1'
_symmetry_space_group_name_Hall '-P 1'
_symmetry_space_group_name_H-M 'P -1'
_atom_sites_solution_hydrogens geom
_audit_block_doi 10.5517/ccdc.csd.cc1zdk20
_audit_creation_method SHELXL-2014/6
_audit_update_record
;
2018-03-13 deposited with the CCDC.
2018-07-09 downloaded from the CCDC.
;
_cell_angle_alpha 66.712(3)
_cell_angle_beta 75.515(3)
_cell_angle_gamma 82.992(3)
_cell_formula_units_Z 2
_cell_length_a 13.1680(10)
_cell_length_b 19.081(2)
_cell_length_c 21.467(2)
_cell_measurement_reflns_used 25000
_cell_measurement_temperature 173(2)
_cell_measurement_theta_max 25.
_cell_measurement_theta_min 2.5
_cell_volume 4795.2(8)
_computing_cell_refinement 'Bruker SAINT'
_computing_data_collection 'Bruker APEX2'
_computing_data_reduction 'Bruker SAINT'
_computing_molecular_graphics 'Bruker SHELXTL'
_computing_publication_material 'Bruker SHELXTL'
_computing_structure_refinement 'SHELXL-2014/6 (Sheldrick, 2014)'
_computing_structure_solution 'SHELXS-97 (Sheldrick, 2008)'
_diffrn_ambient_temperature 173(2)
_diffrn_measured_fraction_theta_full 0.962
_diffrn_measured_fraction_theta_max 0.909
_diffrn_measurement_device_type 'Bruker APEX-II CCD'
_diffrn_measurement_method '\f and \w scans'
_diffrn_radiation_monochromator graphite
_diffrn_radiation_source 'fine-focus sealed tube'
_diffrn_radiation_type MoK\a
_diffrn_radiation_wavelength 0.71073
_diffrn_reflns_av_R_equivalents 0.0654
_diffrn_reflns_av_unetI/netI 0.0751
_diffrn_reflns_Laue_measured_fraction_full 0.962
_diffrn_reflns_Laue_measured_fraction_max 0.909
_diffrn_reflns_limit_h_max 13
_diffrn_reflns_limit_h_min -17
_diffrn_reflns_limit_k_max 26
_diffrn_reflns_limit_k_min -26
_diffrn_reflns_limit_l_max 30
_diffrn_reflns_limit_l_min -30
_diffrn_reflns_number 25578
_diffrn_reflns_point_group_measured_fraction_full 0.962
_diffrn_reflns_point_group_measured_fraction_max 0.909
_diffrn_reflns_theta_full 25.242
_diffrn_reflns_theta_max 30.065
_diffrn_reflns_theta_min 1.710
_exptl_absorpt_coefficient_mu 0.477
_exptl_absorpt_correction_T_max 0.981
_exptl_absorpt_correction_T_min 0.961
_exptl_absorpt_correction_type multi-scan
_exptl_absorpt_process_details sadabs
_exptl_crystal_colour red
_exptl_crystal_density_diffrn 1.357
_exptl_crystal_density_meas ?
_exptl_crystal_description prism
_exptl_crystal_F_000 2012
_exptl_crystal_size_max 0.070
_exptl_crystal_size_mid 0.050
_exptl_crystal_size_min 0.050
_refine_diff_density_max 1.427
_refine_diff_density_min -0.979
_refine_diff_density_rms 0.104
_refine_ls_extinction_method none
_refine_ls_goodness_of_fit_ref 1.039
_refine_ls_hydrogen_treatment constr
_refine_ls_matrix_type full
_refine_ls_number_parameters 1259
_refine_ls_number_reflns 25578
_refine_ls_number_restraints 24
_refine_ls_restrained_S_all 1.059
_refine_ls_R_factor_all 0.1466
_refine_ls_R_factor_gt 0.0824
_refine_ls_shift/su_max 0.004
_refine_ls_shift/su_mean 0.000
_refine_ls_structure_factor_coef Fsqd
_refine_ls_weighting_details 'w=1/[\s^2^(Fo^2^)+(0.1466P)^2^+2.9307P] where P=(Fo^2^+2Fc^2^)/3'
_refine_ls_weighting_scheme calc
_refine_ls_wR_factor_gt 0.2384
_refine_ls_wR_factor_ref 0.2628
_reflns_Friedel_coverage 0.000
_reflns_number_gt 14985
_reflns_number_total 25578
_reflns_threshold_expression 'I > 2\s(I)'
_cod_data_source_file c8dt01343h2.cif
_cod_data_source_block e3478a_a
_cod_depositor_comments
;
The following automatic conversions were performed:

'_exptl_crystal_density_meas' value 'none' was changed to '?' - the
value is perceived as not measured.

Automatic conversion script
Id: cif_fix_values 4973 2017-02-22 13:04:09Z antanas 

 Adding full bibliography for 7047131--7047135.cif.
;
_cod_database_code 7047134
_shelx_space_group_comment
;
The symmetry employed for this shelxl refinement is uniquely defined
by the following loop, which should always be used as a source of
symmetry information in preference to the above space-group names.
They are only intended as comments.
;
_shelx_estimated_absorpt_t_min 0.967
_shelx_estimated_absorpt_t_max 0.977
_diffrn_reflns_v_r_equivalents 0.0440
_shelxl_version_number 2014/6

loop_
_space_group_symop_operation_xyz
'x, y, z'
'-x, -y, -z'

loop_
_atom_site_label
_atom_site_type_symbol
_atom_site_fract_x
_atom_site_fract_y
_atom_site_fract_z
_atom_site_U_iso_or_equiv
_atom_site_adp_type
_atom_site_occupancy
_atom_site_site_symmetry_order
_atom_site_calc_flag
_atom_site_refinement_flags_posn
_atom_site_refinement_flags_adp
_atom_site_refinement_flags_occupancy
Ti1 Ti 0.68265(4) 0.71810(3) 0.47978(3) 0.02144(14) Uani 1 1 d . . .
Ti2 Ti 0.80431(4) 0.71909(3) 0.86357(3) 0.02508(14) Uani 1 1 d . . .
C1 C 0.8000(3) 0.5979(2) 0.3482(2) 0.0426(9) Uani 1 1 d . . .
C2 C 0.9033(4) 0.5862(3) 0.3166(3) 0.0634(13) Uani 1 1 d . . .
H2 H 0.9428 0.5436 0.3410 0.076 Uiso 1 1 calc R U .
C3 C 0.9499(5) 0.6351(5) 0.2504(3) 0.086(2) Uani 1 1 d . . .
H3 H 1.0199 0.6253 0.2295 0.104 Uiso 1 1 calc R U .
C4 C 0.8933(6) 0.6989(4) 0.2145(3) 0.092(2) Uani 1 1 d . . .
H4 H 0.9253 0.7338 0.1699 0.110 Uiso 1 1 calc R U .
C5 C 0.7913(5) 0.7106(3) 0.2445(2) 0.0686(14) Uani 1 1 d . . .
H5 H 0.7520 0.7531 0.2198 0.082 Uiso 1 1 calc R U .
C6 C 0.7448(4) 0.6610(2) 0.3105(2) 0.0470(10) Uani 1 1 d . . .
H6 H 0.6739 0.6702 0.3304 0.056 Uiso 1 1 calc R U .
C7 C 0.7527(3) 0.5450(2) 0.4189(2) 0.0385(8) Uani 1 1 d . . .
C8 C 0.6818(3) 0.56910(18) 0.46813(18) 0.0305(7) Uani 1 1 d . . .
O1 O 0.65229(17) 0.64396(11) 0.45052(11) 0.0265(5) Uani 1 1 d . . .
C9 C 0.6404(3) 0.51707(18) 0.53544(19) 0.0349(8) Uani 1 1 d . . .
C10 C 0.6705(4) 0.4394(2) 0.5520(2) 0.0482(10) Uani 1 1 d . . .
H10 H 0.6424 0.4031 0.5969 0.058 Uiso 1 1 calc R U .
C11 C 0.7393(4) 0.4153(2) 0.5047(3) 0.0551(12) Uani 1 1 d . . .
H11 H 0.7597 0.3629 0.5172 0.066 Uiso 1 1 calc R U .
C12 C 0.7789(3) 0.4669(2) 0.4392(3) 0.0511(11) Uani 1 1 d . . .
H12 H 0.8255 0.4491 0.4066 0.061 Uiso 1 1 calc R U .
C13 C 0.5622(3) 0.53722(18) 0.58904(18) 0.0327(7) Uani 1 1 d . . .
C14 C 0.5760(3) 0.59668(17) 0.61007(16) 0.0286(7) Uani 1 1 d . . .
O2 O 0.65683(17) 0.64483(11) 0.57292(11) 0.0253(5) Uani 1 1 d . . .
C15 C 0.5053(3) 0.60534(19) 0.66825(16) 0.0324(7) Uani 1 1 d . . .
C16 C 0.4212(3) 0.5557(2) 0.7014(2) 0.0484(10) Uani 1 1 d . . .
H16 H 0.3735 0.5600 0.7411 0.058 Uiso 1 1 calc R U .
C17 C 0.4050(4) 0.5010(3) 0.6786(2) 0.0534(11) Uani 1 1 d . . .
H17 H 0.3452 0.4698 0.7010 0.064 Uiso 1 1 calc R U .
C18 C 0.4751(3) 0.4916(2) 0.6238(2) 0.0438(9) Uani 1 1 d . . .
H18 H 0.4642 0.4529 0.6089 0.053 Uiso 1 1 calc R U .
C19 C 0.5163(3) 0.66229(18) 0.69785(16) 0.0290(7) Uani 1 1 d . . .
C20 C 0.6117(3) 0.6947(2) 0.6866(2) 0.0406(9) Uani 1 1 d . . .
H20 H 0.6715 0.6820 0.6572 0.049 Uiso 1 1 calc R U .
C21 C 0.6224(3) 0.7446(2) 0.71665(19) 0.0397(9) Uani 1 1 d . . .
H21 H 0.6886 0.7669 0.7055 0.048 Uiso 1 1 calc R U .
C22 C 0.5397(3) 0.76344(18) 0.76271(16) 0.0278(7) Uani 1 1 d . . .
C23 C 0.4445(3) 0.7304(2) 0.7746(2) 0.0422(9) Uani 1 1 d . . .
H23 H 0.3853 0.7411 0.8057 0.051 Uiso 1 1 calc R U .
C24 C 0.4333(3) 0.6821(2) 0.7424(2) 0.0454(9) Uani 1 1 d . . .
H24 H 0.3663 0.6620 0.7513 0.054 Uiso 1 1 calc R U .
C25 C 0.5496(3) 0.81823(19) 0.79357(16) 0.0298(7) Uani 1 1 d . . .
C26 C 0.6464(3) 0.83310(18) 0.80426(15) 0.0288(7) Uani 1 1 d . . .
O7 O 0.73279(17) 0.78868(12) 0.79537(11) 0.0262(5) Uani 1 1 d . . .
C27 C 0.6512(3) 0.8935(2) 0.82608(17) 0.0351(8) Uani 1 1 d . . .
C28 C 0.5601(3) 0.9332(2) 0.8424(2) 0.0445(9) Uani 1 1 d . . .
H28 H 0.5634 0.9731 0.8578 0.053 Uiso 1 1 calc R U .
C29 C 0.4648(3) 0.9163(2) 0.8367(2) 0.0488(10) Uani 1 1 d . . .
H29 H 0.4024 0.9426 0.8501 0.059 Uiso 1 1 calc R U .
C30 C 0.4614(3) 0.8608(2) 0.81141(18) 0.0401(8) Uani 1 1 d . . .
H30 H 0.3959 0.8509 0.8058 0.048 Uiso 1 1 calc R U .
C31 C 0.7522(3) 0.9196(2) 0.82777(18) 0.0389(8) Uani 1 1 d . . .
C32 C 0.8236(3) 0.8709(2) 0.86526(17) 0.0345(8) Uani 1 1 d . . .
O8 O 0.80632(19) 0.79554(13) 0.89861(11) 0.0326(5) Uani 1 1 d . . .
C33 C 0.9139(3) 0.9015(2) 0.8689(2) 0.0447(9) Uani 1 1 d . . .
C34 C 0.9289(4) 0.9804(3) 0.8339(2) 0.0581(12) Uani 1 1 d . . .
H34 H 0.9890 1.0015 0.8361 0.070 Uiso 1 1 calc R U .
C35 C 0.8599(4) 1.0279(3) 0.7968(2) 0.0601(13) Uani 1 1 d . . .
H35 H 0.8725 1.0810 0.7733 0.072 Uiso 1 1 calc R U .
C36 C 0.7722(4) 0.9979(2) 0.7940(2) 0.0487(10) Uani 1 1 d . . .
H36 H 0.7239 1.0309 0.7686 0.058 Uiso 1 1 calc R U .
C37 C 0.9928(3) 0.8530(2) 0.9086(2) 0.0454(10) Uani 1 1 d . . .
C38 C 0.9623(3) 0.7960(3) 0.9740(2) 0.0500(10) Uani 1 1 d . . .
H38 H 0.8897 0.7866 0.9932 0.060 Uiso 1 1 calc R U .
C39 C 1.0343(4) 0.7525(3) 1.0120(3) 0.0600(12) Uani 1 1 d . . .
H39 H 1.0108 0.7129 1.0559 0.072 Uiso 1 1 calc R U .
C40 C 1.1400(4) 0.7663(3) 0.9865(3) 0.0684(14) Uani 1 1 d . . .
H40 H 1.1899 0.7373 1.0127 0.082 Uiso 1 1 calc R U .
C41 C 1.1716(4) 0.8233(4) 0.9220(3) 0.0755(17) Uani 1 1 d . . .
H41 H 1.2442 0.8335 0.9038 0.091 Uiso 1 1 calc R U .
C42 C 1.0994(4) 0.8664(3) 0.8827(3) 0.0650(14) Uani 1 1 d . . .
H42 H 1.1232 0.9050 0.8383 0.078 Uiso 1 1 calc R U .
C43 C 0.4779(3) 0.84853(18) 0.34618(16) 0.0310(7) Uani 1 1 d . . .
C44 C 0.5160(3) 0.7938(2) 0.31779(18) 0.0357(8) Uani 1 1 d . . .
H44 H 0.5895 0.7862 0.3039 0.043 Uiso 1 1 calc R U .
C45 C 0.4461(3) 0.7502(2) 0.3098(2) 0.0433(9) Uani 1 1 d . . .
H45 H 0.4726 0.7123 0.2910 0.052 Uiso 1 1 calc R U .
C46 C 0.3395(3) 0.7612(2) 0.3286(2) 0.0483(10) Uani 1 1 d . . .
H46 H 0.2923 0.7316 0.3228 0.058 Uiso 1 1 calc R U .
C47 C 0.3018(3) 0.8162(2) 0.3562(2) 0.0485(10) Uani 1 1 d . . .
H47 H 0.2283 0.8247 0.3688 0.058 Uiso 1 1 calc R U .
C48 C 0.3699(3) 0.8590(2) 0.3657(2) 0.0411(9) Uani 1 1 d . . .
H48 H 0.3428 0.8957 0.3857 0.049 Uiso 1 1 calc R U .
C49 C 0.5510(3) 0.89777(18) 0.35342(16) 0.0314(7) Uani 1 1 d . . .
C50 C 0.6450(3) 0.86953(17) 0.37533(15) 0.0274(7) Uani 1 1 d . . .
O5 O 0.67297(17) 0.79498(12) 0.39234(11) 0.0260(5) Uani 1 1 d . . .
C51 C 0.7118(3) 0.91945(18) 0.38004(16) 0.0299(7) Uani 1 1 d . . .
C52 C 0.6804(3) 0.99614(19) 0.36364(19) 0.0398(8) Uani 1 1 d . . .
H52 H 0.7245 1.0300 0.3666 0.048 Uiso 1 1 calc R U .
C53 C 0.5870(4) 1.0241(2) 0.3432(2) 0.0471(10) Uani 1 1 d . . .
H53 H 0.5664 1.0762 0.3331 0.056 Uiso 1 1 calc R U .
C54 C 0.5242(3) 0.9750(2) 0.3376(2) 0.0419(9) Uani 1 1 d . . .
H54 H 0.4609 0.9944 0.3225 0.050 Uiso 1 1 calc R U .
C55 C 0.8140(3) 0.89601(18) 0.39886(17) 0.0313(7) Uani 1 1 d . . .
C56 C 0.8277(2) 0.83536(16) 0.46125(15) 0.0230(6) Uani 1 1 d . . .
O6 O 0.74710(16) 0.78813(11) 0.50069(10) 0.0232(4) Uani 1 1 d . . .
C57 C 0.9250(2) 0.82434(18) 0.48205(16) 0.0260(6) Uani 1 1 d . . .
C58 C 1.0073(3) 0.8723(2) 0.43542(18) 0.0358(8) Uani 1 1 d . . .
H58 H 1.0728 0.8662 0.4482 0.043 Uiso 1 1 calc R U .
C59 C 0.9971(3) 0.9270(2) 0.37303(19) 0.0422(9) Uani 1 1 d . . .
H59 H 1.0556 0.9563 0.3421 0.051 Uiso 1 1 calc R U .
C60 C 0.9005(3) 0.9396(2) 0.35504(18) 0.0393(8) Uani 1 1 d . . .
H60 H 0.8930 0.9786 0.3120 0.047 Uiso 1 1 calc R U .
C61 C 0.9423(2) 0.76868(18) 0.55037(16) 0.0258(6) Uani 1 1 d . . .
C62 C 0.8605(3) 0.7449(2) 0.60902(17) 0.0328(7) Uani 1 1 d . . .
H62 H 0.7913 0.7635 0.6045 0.039 Uiso 1 1 calc R U .
C63 C 0.8758(3) 0.6956(2) 0.67323(18) 0.0347(8) Uani 1 1 d . . .
H63 H 0.8170 0.6802 0.7113 0.042 Uiso 1 1 calc R U .
C64 C 0.9760(3) 0.66746(18) 0.68393(17) 0.0284(7) Uani 1 1 d . . .
C65 C 1.0574(3) 0.6926(2) 0.6262(2) 0.0394(8) Uani 1 1 d . . .
H65 H 1.1270 0.6764 0.6313 0.047 Uiso 1 1 calc R U .
C66 C 1.0419(3) 0.7404(2) 0.56115(19) 0.0385(8) Uani 1 1 d . . .
H66 H 1.1005 0.7543 0.5229 0.046 Uiso 1 1 calc R U .
C67 C 0.9937(3) 0.60996(19) 0.75202(18) 0.0315(7) Uani 1 1 d . . .
C68 C 0.9234(3) 0.59974(18) 0.81646(18) 0.0297(7) Uani 1 1 d . . .
O3 O 0.83768(17) 0.64628(12) 0.82069(11) 0.0286(5) Uani 1 1 d . . .
C69 C 0.9421(3) 0.53965(19) 0.87819(19) 0.0347(8) Uani 1 1 d . . .
C70 C 1.0337(3) 0.4953(2) 0.8739(2) 0.0454(10) Uani 1 1 d . . .
H70 H 1.0478 0.4559 0.9150 0.054 Uiso 1 1 calc R U .
C71 C 1.1045(4) 0.5067(2) 0.8118(2) 0.0516(11) Uani 1 1 d . . .
H71 H 1.1672 0.4764 0.8102 0.062 Uiso 1 1 calc R U .
C72 C 1.0831(3) 0.5626(2) 0.7521(2) 0.0447(9) Uani 1 1 d . . .
H72 H 1.1312 0.5693 0.7091 0.054 Uiso 1 1 calc R U .
C73 C 0.8661(3) 0.5181(2) 0.94615(19) 0.0394(9) Uani 1 1 d . . .
C74 C 0.8210(3) 0.5701(2) 0.97742(17) 0.0346(8) Uani 1 1 d . . .
O4 O 0.84270(18) 0.64497(13) 0.94399(11) 0.0313(5) Uani 1 1 d . . .
C75 C 0.7534(3) 0.5445(2) 1.04497(18) 0.0444(9) Uani 1 1 d . . .
C76 C 0.7351(4) 0.4655(3) 1.0786(2) 0.0594(13) Uani 1 1 d . . .
H76 H 0.6913 0.4470 1.1239 0.071 Uiso 1 1 calc R U .
C77 C 0.7786(4) 0.4143(3) 1.0480(2) 0.0620(14) Uani 1 1 d . . .
H77 H 0.7637 0.3616 1.0717 0.074 Uiso 1 1 calc R U .
C78 C 0.8436(4) 0.4402(2) 0.9830(2) 0.0519(11) Uani 1 1 d . . .
H78 H 0.8741 0.4046 0.9623 0.062 Uiso 1 1 calc R U .
C79 C 0.7036(3) 0.5977(3) 1.07927(18) 0.0505(11) Uani 1 1 d . . .
C80 C 0.7559(4) 0.6605(3) 1.0734(2) 0.0557(11) Uani 1 1 d . . .
H80 H 0.8260 0.6689 1.0469 0.067 Uiso 1 1 calc R U .
C81 C 0.7090(5) 0.7104(3) 1.1048(2) 0.0732(15) Uani 1 1 d . . .
H81 H 0.7464 0.7529 1.0992 0.088 Uiso 1 1 calc R U .
C82 C 0.6076(6) 0.6988(5) 1.1444(3) 0.104(2) Uani 1 1 d . . .
H82 H 0.5738 0.7332 1.1657 0.124 Uiso 1 1 calc R U .
C83 C 0.5558(5) 0.6343(6) 1.1523(3) 0.106(3) Uani 1 1 d . . .
H83 H 0.4869 0.6246 1.1806 0.127 Uiso 1 1 calc R U .
C84 C 0.6016(4) 0.5856(4) 1.1206(2) 0.0747(16) Uani 1 1 d . . .
H84 H 0.5642 0.5431 1.1265 0.090 Uiso 1 1 calc R U .
N1 N 0.5209(2) 0.75494(14) 0.51317(13) 0.0264(6) Uani 1 1 d . . .
C85 C 0.5005(3) 0.81262(19) 0.53506(19) 0.0351(8) Uani 1 1 d . . .
H85 H 0.5574 0.8399 0.5334 0.042 Uiso 1 1 calc R U .
C86 C 0.4003(3) 0.8340(2) 0.5599(2) 0.0448(9) Uani 1 1 d . . .
H86 H 0.3883 0.8761 0.5740 0.054 Uiso 1 1 calc R U .
C87 C 0.3177(3) 0.7939(2) 0.5641(2) 0.0452(9) Uani 1 1 d . . .
H87 H 0.2478 0.8071 0.5820 0.054 Uiso 1 1 calc R U .
C88 C 0.3379(3) 0.7344(2) 0.5419(2) 0.0407(8) Uani 1 1 d . . .
H88 H 0.2821 0.7057 0.5442 0.049 Uiso 1 1 calc R U .
C89 C 0.4401(3) 0.71680(19) 0.51631(17) 0.0298(7) Uani 1 1 d . . .
H89 H 0.4537 0.6760 0.5003 0.036 Uiso 1 1 calc R U .
N2 N 0.8469(2) 0.68460(16) 0.44761(16) 0.0318(6) Uani 1 1 d . . .
C90 C 0.8934(3) 0.6276(2) 0.4919(2) 0.0418(9) Uani 1 1 d . . .
H90 H 0.8537 0.6000 0.5371 0.050 Uiso 1 1 calc R U .
C91 C 0.9975(4) 0.6074(3) 0.4742(3) 0.0641(14) Uani 1 1 d . . .
H91 H 1.0288 0.5662 0.5065 0.077 Uiso 1 1 calc R U .
C92 C 1.0558(4) 0.6478(3) 0.4087(3) 0.0631(13) Uani 1 1 d . . .
H92 H 1.1274 0.6342 0.3952 0.076 Uiso 1 1 calc R U .
C93 C 1.0095(3) 0.7071(3) 0.3638(3) 0.0568(12) Uani 1 1 d . . .
H93 H 1.0489 0.7370 0.3192 0.068 Uiso 1 1 calc R U .
C94 C 0.9042(3) 0.7232(2) 0.3842(2) 0.0418(9) Uani 1 1 d . . .
H94 H 0.8712 0.7632 0.3520 0.050 Uiso 1 1 calc R U .
N3 N 0.9630(2) 0.75813(15) 0.80580(13) 0.0268(6) Uani 1 1 d . . .
C95 C 0.9790(3) 0.8177(2) 0.74479(18) 0.0358(8) Uani 1 1 d . . .
H95 H 0.9199 0.8436 0.7269 0.043 Uiso 1 1 calc R U .
C96 C 1.0785(3) 0.8430(2) 0.7067(2) 0.0453(9) Uani 1 1 d . . .
H96 H 1.0872 0.8865 0.6643 0.054 Uiso 1 1 calc R U .
C97 C 1.1639(3) 0.8044(2) 0.7312(2) 0.0444(9) Uani 1 1 d . . .
H97 H 1.2329 0.8200 0.7056 0.053 Uiso 1 1 calc R U .
C98 C 1.1484(3) 0.7419(2) 0.7941(2) 0.0407(8) Uani 1 1 d . . .
H98 H 1.2065 0.7141 0.8119 0.049 Uiso 1 1 calc R U .
C99 C 1.0474(3) 0.7210(2) 0.83001(18) 0.0328(7) Uani 1 1 d . . .
H99 H 1.0369 0.6790 0.8734 0.039 Uiso 1 1 calc R U .
N4 N 0.6441(2) 0.68122(17) 0.91949(14) 0.0354(7) Uani 1 1 d . . .
C100 C 0.5836(3) 0.7167(2) 0.95881(19) 0.0452(9) Uani 1 1 d . . .
H100 H 0.6119 0.7570 0.9640 0.054 Uiso 1 1 calc R U .
C101 C 0.4807(4) 0.6965(3) 0.9922(2) 0.0646(14) Uani 1 1 d . . .
H101 H 0.4389 0.7225 1.0197 0.078 Uiso 1 1 calc R U .
C102 C 0.4401(4) 0.6375(4) 0.9846(3) 0.0791(19) Uani 1 1 d . . .
H102 H 0.3698 0.6223 1.0069 0.095 Uiso 1 1 calc R U .
C103 C 0.5032(4) 0.6007(3) 0.9440(3) 0.0658(14) Uani 1 1 d . . .
H103 H 0.4775 0.5600 0.9380 0.079 Uiso 1 1 calc R U .
C104 C 0.6040(3) 0.6250(2) 0.9128(2) 0.0469(10) Uani 1 1 d . . .
H104 H 0.6473 0.6001 0.8847 0.056 Uiso 1 1 calc R U .
C105 C 0.7939(11) 0.9492(6) 0.1235(10) 0.112(6) Uani 0.5 1 d . . P
H105 H 0.7938 1.0061 0.1001 0.134 Uiso 0.5 1 calc R U P
Cl1 Cl 0.7813(3) 0.93216(16) 0.19957(18) 0.0831(8) Uani 0.5 1 d . . P
Cl2 Cl 0.6871(6) 0.9184(2) 0.1021(4) 0.199(4) Uani 0.5 1 d . . P
Cl3 Cl 0.9110(5) 0.9161(3) 0.0807(3) 0.168(2) Uani 0.5 1 d . . P
C106 C 0.7902(4) 0.9549(3) 0.5555(3) 0.0578(11) Uani 1 1 d . . .
H106 H 0.8271 0.9081 0.5498 0.069 Uiso 1 1 calc R U .
Cl4 Cl 0.79121(12) 0.95073(8) 0.63908(7) 0.0749(4) Uani 1 1 d . . .
Cl5 Cl 0.85599(13) 1.03432(10) 0.49143(7) 0.0828(4) Uani 1 1 d . . .
Cl6 Cl 0.66238(12) 0.95656(9) 0.54719(8) 0.0797(4) Uani 1 1 d . . .
C107 C 0.7134(6) 0.4668(5) 0.7448(4) 0.057(2) Uani 0.5 1 d D . P
H107 H 0.6470 0.4904 0.7298 0.069 Uiso 0.5 1 calc R U P
Cl7 Cl 0.7126(5) 0.4667(3) 0.8251(2) 0.1409(19) Uani 0.5 1 d D . P
Cl8 Cl 0.8234(3) 0.5161(2) 0.68449(18) 0.0978(10) Uani 0.5 1 d D . P
Cl9 Cl 0.7299(3) 0.37184(19) 0.7505(2) 0.1023(12) Uani 0.5 1 d D . P
C108 C 0.2848(14) 0.8799(10) 0.0936(7) 0.078(9) Uani 0.25 1 d D . P
H108 H 0.2677 0.9344 0.0877 0.094 Uiso 0.25 1 calc R U P
Cl10 Cl 0.3563(15) 0.8371(9) 0.1559(7) 0.100(5) Uani 0.25 1 d D . P
Cl11 Cl 0.3475(9) 0.8737(5) 0.0161(3) 0.098(3) Uani 0.25 1 d D . P
Cl12 Cl 0.1718(8) 0.8282(7) 0.1235(7) 0.174(5) Uani 0.25 1 d D . P
C109 C 0.3414(15) 0.9083(12) 0.0781(8) 0.095(11) Uani 0.25 1 d D . P
H109 H 0.3212 0.9620 0.0737 0.114 Uiso 0.25 1 calc R U P
Cl14 Cl 0.2576(12) 0.8712(5) 0.0514(8) 0.159(5) Uani 0.25 1 d D . P
Cl15 Cl 0.4517(12) 0.9038(7) 0.0171(4) 0.193(6) Uani 0.25 1 d D . P
Cl13 Cl 0.3714(13) 0.8550(9) 0.1552(6) 0.078(4) Uani 0.25 1 d D . P
C110 C 0.7825(12) 0.4730(7) 0.7796(7) 0.110(5) Uiso 0.5 1 d D . P
H110 H 0.8466 0.4974 0.7782 0.132 Uiso 0.5 1 calc R U P
Cl16 Cl 0.7661(6) 0.3776(4) 0.8417(4) 0.187(2) Uiso 0.5 1 d D . P
Cl17 Cl 0.7813(7) 0.4654(5) 0.7024(4) 0.206(3) Uiso 0.5 1 d D . P
Cl18 Cl 0.6724(5) 0.5183(4) 0.7990(4) 0.169(2) Uiso 0.5 1 d D . P

loop_
_atom_site_aniso_label
_atom_site_aniso_U_11
_atom_site_aniso_U_22
_atom_site_aniso_U_33
_atom_site_aniso_U_23
_atom_site_aniso_U_13
_atom_site_aniso_U_12
Ti1 0.0185(3) 0.0212(3) 0.0248(3) -0.0079(2) -0.0055(2) -0.00293(19)
Ti2 0.0213(3) 0.0306(3) 0.0216(3) -0.0069(2) -0.0041(2) -0.0067(2)
C1 0.038(2) 0.056(2) 0.053(2) -0.041(2) -0.0086(17) -0.0047(17)
C2 0.047(3) 0.086(4) 0.079(3) -0.060(3) -0.005(2) -0.001(2)
C3 0.063(4) 0.134(6) 0.080(4) -0.076(4) 0.020(3) -0.021(4)
C4 0.102(5) 0.121(6) 0.050(3) -0.046(4) 0.025(3) -0.034(4)
C5 0.090(4) 0.072(3) 0.043(2) -0.027(2) 0.001(2) -0.014(3)
C6 0.050(3) 0.054(2) 0.045(2) -0.0287(19) -0.0056(18) -0.0047(19)
C7 0.033(2) 0.042(2) 0.058(2) -0.0329(18) -0.0184(17) 0.0042(15)
C8 0.030(2) 0.0279(16) 0.0441(19) -0.0186(14) -0.0201(15) 0.0025(13)
O1 0.0263(13) 0.0226(10) 0.0329(11) -0.0102(9) -0.0111(9) -0.0008(8)
C9 0.038(2) 0.0243(16) 0.047(2) -0.0101(15) -0.0229(16) -0.0049(13)
C10 0.061(3) 0.0287(18) 0.066(3) -0.0169(18) -0.036(2) 0.0031(17)
C11 0.072(3) 0.031(2) 0.083(3) -0.031(2) -0.046(3) 0.0174(19)
C12 0.053(3) 0.047(2) 0.078(3) -0.044(2) -0.033(2) 0.0174(19)
C13 0.037(2) 0.0265(16) 0.0345(17) -0.0036(13) -0.0186(15) -0.0068(13)
C14 0.0260(19) 0.0258(15) 0.0292(16) 0.0003(12) -0.0126(13) -0.0076(12)
O2 0.0230(12) 0.0231(10) 0.0285(11) -0.0052(9) -0.0085(9) -0.0057(8)
C15 0.031(2) 0.0376(18) 0.0254(15) -0.0026(13) -0.0110(13) -0.0130(14)
C16 0.044(3) 0.065(3) 0.0320(18) -0.0089(18) -0.0008(16) -0.0332(19)
C17 0.054(3) 0.059(3) 0.043(2) -0.0077(19) -0.0043(19) -0.039(2)
C18 0.052(3) 0.038(2) 0.043(2) -0.0069(16) -0.0178(18) -0.0221(17)
C19 0.0266(19) 0.0318(16) 0.0230(15) -0.0010(12) -0.0084(13) -0.0072(13)
C20 0.027(2) 0.058(2) 0.042(2) -0.0266(18) 0.0024(15) -0.0142(16)
C21 0.023(2) 0.060(2) 0.042(2) -0.0280(18) 0.0041(15) -0.0157(16)
C22 0.0229(18) 0.0346(17) 0.0219(14) -0.0067(13) -0.0052(12) 0.0001(12)
C23 0.023(2) 0.059(2) 0.046(2) -0.0261(19) 0.0037(15) -0.0053(16)
C24 0.020(2) 0.063(3) 0.050(2) -0.0174(19) -0.0012(16) -0.0182(16)
C25 0.0247(19) 0.0347(17) 0.0237(15) -0.0062(13) -0.0034(12) 0.0005(13)
C26 0.031(2) 0.0305(16) 0.0209(14) -0.0065(12) -0.0044(12) 0.0007(13)
O7 0.0247(13) 0.0292(11) 0.0252(10) -0.0107(9) -0.0057(9) -0.0008(9)
C27 0.040(2) 0.0357(18) 0.0260(16) -0.0105(14) -0.0041(14) 0.0000(15)
C28 0.057(3) 0.038(2) 0.039(2) -0.0193(17) -0.0086(18) 0.0076(17)
C29 0.047(3) 0.050(2) 0.046(2) -0.0214(19) -0.0084(18) 0.0182(19)
C30 0.031(2) 0.048(2) 0.0346(18) -0.0129(16) -0.0049(15) 0.0073(16)
C31 0.051(2) 0.0376(19) 0.0288(17) -0.0173(15) 0.0019(15) -0.0115(16)
C32 0.037(2) 0.0419(19) 0.0268(16) -0.0188(15) 0.0055(14) -0.0137(15)
O8 0.0338(14) 0.0400(13) 0.0257(11) -0.0140(10) -0.0032(9) -0.0088(10)
C33 0.044(2) 0.056(2) 0.042(2) -0.0307(19) 0.0055(17) -0.0184(18)
C34 0.068(3) 0.056(3) 0.058(3) -0.033(2) 0.007(2) -0.032(2)
C35 0.084(4) 0.042(2) 0.051(2) -0.019(2) 0.004(2) -0.026(2)
C36 0.066(3) 0.038(2) 0.041(2) -0.0181(17) -0.0010(19) -0.0098(18)
C37 0.037(2) 0.061(3) 0.053(2) -0.039(2) 0.0001(18) -0.0146(18)
C38 0.038(2) 0.071(3) 0.054(2) -0.038(2) -0.0050(19) -0.0082(19)
C39 0.051(3) 0.081(3) 0.064(3) -0.041(3) -0.019(2) 0.000(2)
C40 0.047(3) 0.092(4) 0.090(4) -0.057(3) -0.018(3) 0.000(3)
C41 0.030(3) 0.121(5) 0.105(5) -0.076(4) -0.006(3) -0.015(3)
C42 0.048(3) 0.090(4) 0.075(3) -0.053(3) 0.002(2) -0.023(2)
C43 0.035(2) 0.0311(17) 0.0221(15) -0.0027(13) -0.0113(13) 0.0001(13)
C44 0.034(2) 0.0394(19) 0.0320(17) -0.0112(15) -0.0068(14) -0.0026(14)
C45 0.044(3) 0.047(2) 0.044(2) -0.0200(18) -0.0122(17) -0.0074(17)
C46 0.043(3) 0.051(2) 0.049(2) -0.0081(19) -0.0185(19) -0.0134(18)
C47 0.031(2) 0.053(2) 0.052(2) -0.0086(19) -0.0124(18) 0.0015(17)
C48 0.034(2) 0.043(2) 0.043(2) -0.0124(17) -0.0138(16) 0.0060(16)
C49 0.036(2) 0.0308(17) 0.0243(15) -0.0056(13) -0.0092(13) -0.0005(13)
C50 0.038(2) 0.0227(15) 0.0182(14) -0.0040(11) -0.0059(12) -0.0016(12)
O5 0.0277(13) 0.0258(11) 0.0258(11) -0.0103(9) -0.0067(9) -0.0020(8)
C51 0.038(2) 0.0247(15) 0.0236(15) -0.0044(12) -0.0065(13) -0.0049(13)
C52 0.055(3) 0.0263(17) 0.0368(19) -0.0067(14) -0.0141(17) -0.0063(15)
C53 0.070(3) 0.0270(18) 0.046(2) -0.0081(16) -0.029(2) 0.0059(17)
C54 0.053(3) 0.0324(18) 0.041(2) -0.0088(16) -0.0247(18) 0.0087(16)
C55 0.037(2) 0.0289(16) 0.0288(16) -0.0110(13) -0.0040(14) -0.0108(13)
C56 0.0221(17) 0.0242(14) 0.0234(14) -0.0105(12) -0.0014(11) -0.0061(11)
O6 0.0232(12) 0.0229(10) 0.0214(10) -0.0052(8) -0.0041(8) -0.0055(8)
C57 0.0207(18) 0.0325(16) 0.0273(15) -0.0152(13) 0.0002(12) -0.0082(12)
C58 0.027(2) 0.046(2) 0.0377(18) -0.0201(16) -0.0004(14) -0.0141(15)
C59 0.038(2) 0.048(2) 0.0345(19) -0.0114(16) 0.0057(15) -0.0229(16)
C60 0.047(2) 0.0342(18) 0.0313(17) -0.0054(14) -0.0020(15) -0.0189(16)
C61 0.0176(17) 0.0304(16) 0.0332(16) -0.0166(13) -0.0023(12) -0.0053(12)
C62 0.0218(19) 0.047(2) 0.0288(16) -0.0117(15) -0.0077(13) -0.0014(14)
C63 0.024(2) 0.049(2) 0.0308(17) -0.0123(15) -0.0083(14) -0.0012(14)
C64 0.0254(19) 0.0317(16) 0.0357(17) -0.0182(14) -0.0121(13) 0.0017(12)
C65 0.020(2) 0.052(2) 0.048(2) -0.0193(18) -0.0120(15) 0.0052(15)
C66 0.020(2) 0.054(2) 0.0374(19) -0.0154(17) -0.0023(14) -0.0032(15)
C67 0.030(2) 0.0332(17) 0.0407(18) -0.0192(15) -0.0182(15) 0.0047(13)
C68 0.031(2) 0.0250(15) 0.0398(18) -0.0134(14) -0.0166(14) -0.0006(12)
O3 0.0247(13) 0.0315(12) 0.0302(11) -0.0094(9) -0.0107(9) -0.0015(9)
C69 0.036(2) 0.0319(17) 0.0402(19) -0.0109(15) -0.0195(15) -0.0011(14)
C70 0.052(3) 0.037(2) 0.052(2) -0.0125(17) -0.033(2) 0.0126(17)
C71 0.056(3) 0.056(2) 0.054(2) -0.029(2) -0.031(2) 0.026(2)
C72 0.045(2) 0.052(2) 0.048(2) -0.0292(19) -0.0224(18) 0.0179(18)
C73 0.037(2) 0.0377(19) 0.0381(19) 0.0009(15) -0.0204(16) -0.0088(15)
C74 0.025(2) 0.0418(19) 0.0282(16) 0.0020(14) -0.0130(14) -0.0091(14)
O4 0.0257(13) 0.0392(13) 0.0246(11) -0.0049(10) -0.0062(9) -0.0091(9)
C75 0.032(2) 0.060(2) 0.0279(17) 0.0038(16) -0.0125(15) -0.0110(17)
C76 0.048(3) 0.068(3) 0.038(2) 0.019(2) -0.0201(19) -0.028(2)
C77 0.075(3) 0.044(2) 0.051(3) 0.016(2) -0.030(2) -0.028(2)
C78 0.054(3) 0.037(2) 0.061(3) -0.0007(19) -0.032(2) -0.0084(18)
C79 0.040(3) 0.075(3) 0.0213(17) 0.0013(18) -0.0122(16) -0.001(2)
C80 0.052(3) 0.076(3) 0.0277(19) -0.0115(19) -0.0064(17) 0.005(2)
C81 0.085(4) 0.094(4) 0.033(2) -0.026(2) -0.004(2) 0.013(3)
C82 0.099(6) 0.145(7) 0.045(3) -0.035(4) 0.007(3) 0.026(5)
C83 0.051(4) 0.189(8) 0.042(3) -0.023(4) 0.006(2) 0.018(4)
C84 0.042(3) 0.125(5) 0.032(2) -0.007(3) 0.0009(19) -0.009(3)
N1 0.0245(15) 0.0270(13) 0.0255(13) -0.0069(11) -0.0067(10) -0.0003(10)
C85 0.032(2) 0.0303(17) 0.045(2) -0.0175(15) -0.0063(15) -0.0031(14)
C86 0.036(2) 0.047(2) 0.059(2) -0.0314(19) -0.0072(18) 0.0071(17)
C87 0.027(2) 0.057(2) 0.051(2) -0.026(2) -0.0009(16) 0.0060(17)
C88 0.028(2) 0.049(2) 0.048(2) -0.0200(18) -0.0090(16) -0.0050(15)
C89 0.0204(19) 0.0334(17) 0.0362(17) -0.0134(14) -0.0054(13) -0.0039(13)
N2 0.0232(16) 0.0352(15) 0.0460(17) -0.0240(13) -0.0090(12) 0.0003(11)
C90 0.031(2) 0.039(2) 0.059(2) -0.0210(18) -0.0161(18) 0.0066(15)
C91 0.040(3) 0.072(3) 0.102(4) -0.050(3) -0.035(3) 0.020(2)
C92 0.024(3) 0.099(4) 0.086(4) -0.062(3) -0.006(2) 0.007(2)
C93 0.033(3) 0.085(3) 0.065(3) -0.048(3) 0.003(2) -0.006(2)
C94 0.030(2) 0.054(2) 0.048(2) -0.0295(19) -0.0006(16) -0.0051(16)
N3 0.0242(15) 0.0306(14) 0.0254(13) -0.0097(11) -0.0044(11) -0.0055(10)
C95 0.034(2) 0.0330(18) 0.0340(18) -0.0053(14) -0.0067(15) -0.0070(14)
C96 0.047(3) 0.039(2) 0.0367(19) -0.0019(16) -0.0001(17) -0.0157(17)
C97 0.029(2) 0.053(2) 0.044(2) -0.0141(18) 0.0040(16) -0.0149(17)
C98 0.026(2) 0.048(2) 0.043(2) -0.0101(17) -0.0060(15) -0.0068(15)
C99 0.026(2) 0.0380(18) 0.0320(17) -0.0098(14) -0.0046(14) -0.0094(14)
N4 0.0236(17) 0.0428(17) 0.0288(14) 0.0000(12) -0.0070(12) -0.0061(12)
C100 0.033(2) 0.059(2) 0.0309(18) -0.0053(17) -0.0045(15) -0.0033(17)
C101 0.033(3) 0.102(4) 0.038(2) -0.010(2) 0.0006(18) -0.004(2)
C102 0.032(3) 0.125(5) 0.053(3) 0.004(3) -0.006(2) -0.036(3)
C103 0.044(3) 0.074(3) 0.064(3) 0.001(3) -0.015(2) -0.028(2)
C104 0.031(2) 0.048(2) 0.052(2) -0.0025(18) -0.0137(18) -0.0129(16)
C105 0.112(11) 0.041(6) 0.224(19) -0.079(9) -0.070(11) 0.016(6)
Cl1 0.088(2) 0.0649(16) 0.091(2) -0.0256(15) -0.0038(16) -0.0283(14)
Cl2 0.277(7) 0.077(2) 0.336(9) -0.090(4) -0.238(7) 0.046(3)
Cl3 0.231(6) 0.127(4) 0.124(4) -0.075(3) 0.051(4) -0.020(4)
C106 0.066(3) 0.047(2) 0.069(3) -0.032(2) -0.019(2) 0.010(2)
Cl4 0.0905(10) 0.0739(8) 0.0590(7) -0.0156(6) -0.0356(7) 0.0091(7)
Cl5 0.0847(11) 0.1024(11) 0.0607(8) -0.0297(8) -0.0071(7) -0.0235(8)
Cl6 0.0745(10) 0.0947(10) 0.0908(10) -0.0491(8) -0.0244(7) -0.0171(7)
C107 0.024(5) 0.076(6) 0.057(5) -0.020(5) 0.005(4) 0.011(4)
Cl7 0.232(6) 0.126(4) 0.080(2) -0.063(3) -0.017(3) -0.014(4)
Cl8 0.078(2) 0.086(2) 0.092(2) 0.0025(17) -0.0102(17) -0.0143(16)
Cl9 0.070(2) 0.094(2) 0.161(3) -0.089(2) 0.0200(19) -0.0240(16)
C108 0.16(3) 0.033(11) 0.029(9) -0.015(8) -0.007(13) 0.023(13)
Cl10 0.172(11) 0.063(7) 0.065(6) -0.019(4) -0.060(6) 0.049(6)
Cl11 0.147(7) 0.109(5) 0.049(3) -0.045(3) -0.034(4) 0.035(5)
Cl12 0.161(9) 0.196(10) 0.262(13) -0.198(11) -0.011(9) -0.039(8)
C109 0.21(4) 0.056(15) 0.035(12) -0.022(11) -0.042(16) -0.005(17)
Cl14 0.221(13) 0.103(6) 0.219(13) -0.061(8) -0.156(12) -0.017(8)
Cl15 0.273(17) 0.161(10) 0.061(5) -0.006(5) 0.040(7) 0.013(10)
Cl13 0.129(7) 0.066(7) 0.071(6) -0.053(5) -0.055(5) 0.049(5)

loop_
_atom_type_symbol
_atom_type_description
_atom_type_scat_dispersion_real
_atom_type_scat_dispersion_imag
_atom_type_scat_source
C C 0.0033 0.0016 'International Tables Vol C Tables 4.2.6.8 and 6.1.1.4'
H H 0.0000 0.0000 'International Tables Vol C Tables 4.2.6.8 and 6.1.1.4'
N N 0.0061 0.0033 'International Tables Vol C Tables 4.2.6.8 and 6.1.1.4'
O O 0.0106 0.0060 'International Tables Vol C Tables 4.2.6.8 and 6.1.1.4'
Cl Cl 0.1484 0.1585 'International Tables Vol C Tables 4.2.6.8 and 6.1.1.4'
Ti Ti 0.2776 0.4457 'International Tables Vol C Tables 4.2.6.8 and 6.1.1.4'

loop_
_geom_angle_atom_site_label_1
_geom_angle_atom_site_label_2
_geom_angle_atom_site_label_3
_geom_angle
O1 Ti1 O5 90.02(9)
O1 Ti1 O2 88.93(9)
O5 Ti1 O2 166.20(10)
O1 Ti1 O6 166.41(10)
O5 Ti1 O6 90.06(9)
O2 Ti1 O6 94.17(9)
O1 Ti1 N1 97.99(10)
O5 Ti1 N1 83.97(9)
O2 Ti1 N1 82.55(9)
O6 Ti1 N1 95.54(9)
O1 Ti1 N2 84.36(10)
O5 Ti1 N2 96.06(11)
O2 Ti1 N2 97.52(10)
O6 Ti1 N2 82.11(9)
N1 Ti1 N2 177.65(10)
O4 Ti2 O8 89.74(10)
O4 Ti2 O3 88.79(10)
O8 Ti2 O3 166.16(10)
O4 Ti2 O7 166.46(10)
O8 Ti2 O7 89.82(10)
O3 Ti2 O7 94.79(9)
O4 Ti2 N3 97.00(10)
O8 Ti2 N3 83.43(10)
O3 Ti2 N3 83.09(10)
O7 Ti2 N3 96.39(10)
O4 Ti2 N4 84.14(10)
O8 Ti2 N4 96.85(11)
O3 Ti2 N4 96.69(11)
O7 Ti2 N4 82.48(10)
N3 Ti2 N4 178.83(11)
C6 C1 C2 117.3(4)
C6 C1 C7 122.2(4)
C2 C1 C7 120.4(4)
C3 C2 C1 121.7(6)
C3 C2 H2 119.1
C1 C2 H2 119.1
C2 C3 C4 119.6(5)
C2 C3 H3 120.2
C4 C3 H3 120.2
C5 C4 C3 119.4(6)
C5 C4 H4 120.3
C3 C4 H4 120.3
C4 C5 C6 120.7(6)
C4 C5 H5 119.6
C6 C5 H5 119.6
C5 C6 C1 121.2(5)
C5 C6 H6 119.4
C1 C6 H6 119.4
C12 C7 C8 117.5(4)
C12 C7 C1 119.4(4)
C8 C7 C1 123.1(3)
O1 C8 C9 119.0(3)
O1 C8 C7 119.7(3)
C9 C8 C7 121.3(3)
C8 O1 Ti1 131.04(19)
C8 C9 C10 117.9(4)
C8 C9 C13 124.6(3)
C10 C9 C13 117.4(3)
C11 C10 C9 121.4(4)
C11 C10 H10 119.3
C9 C10 H10 119.3
C10 C11 C12 119.9(4)
C10 C11 H11 120.0
C12 C11 H11 120.0
C11 C12 C7 122.0(4)
C11 C12 H12 119.0
C7 C12 H12 119.0
C18 C13 C14 118.9(3)
C18 C13 C9 117.6(3)
C14 C13 C9 123.3(3)
O2 C14 C15 121.3(3)
O2 C14 C13 118.9(3)
C15 C14 C13 119.8(3)
C14 O2 Ti1 130.81(18)
C16 C15 C14 117.5(3)
C16 C15 C19 118.1(3)
C14 C15 C19 124.4(3)
C17 C16 C15 122.4(4)
C17 C16 H16 118.8
C15 C16 H16 118.8
C18 C17 C16 119.6(3)
C18 C17 H17 120.2
C16 C17 H17 120.2
C17 C18 C13 121.6(3)
C17 C18 H18 119.2
C13 C18 H18 119.2
C24 C19 C20 115.5(3)
C24 C19 C15 121.7(3)
C20 C19 C15 122.6(3)
C21 C20 C19 122.4(3)
C21 C20 H20 118.8
C19 C20 H20 118.8
C20 C21 C22 122.3(3)
C20 C21 H21 118.9
C22 C21 H21 118.9
C21 C22 C23 115.4(3)
C21 C22 C25 122.7(3)
C23 C22 C25 121.8(3)
C24 C23 C22 122.0(3)
C24 C23 H23 119.0
C22 C23 H23 119.0
C19 C24 C23 122.4(3)
C19 C24 H24 118.8
C23 C24 H24 118.8
C30 C25 C26 116.9(3)
C30 C25 C22 119.3(3)
C26 C25 C22 123.7(3)
O7 C26 C27 119.8(3)
O7 C26 C25 120.4(3)
C27 C26 C25 119.8(3)
C26 O7 Ti2 128.75(19)
C28 C27 C26 119.5(3)
C28 C27 C31 118.0(3)
C26 C27 C31 122.4(3)
C29 C28 C27 121.4(4)
C29 C28 H28 119.3
C27 C28 H28 119.3
C30 C29 C28 118.9(3)
C30 C29 H29 120.5
C28 C29 H29 120.5
C29 C30 C25 123.2(4)
C29 C30 H30 118.4
C25 C30 H30 118.4
C32 C31 C36 119.1(4)
C32 C31 C27 123.2(3)
C36 C31 C27 117.5(4)
O8 C32 C31 120.5(3)
O8 C32 C33 119.8(4)
C31 C32 C33 119.7(3)
C32 O8 Ti2 130.7(2)
C34 C33 C32 118.2(4)
C34 C33 C37 119.3(4)
C32 C33 C37 122.5(4)
C35 C34 C33 122.3(4)
C35 C34 H34 118.9
C33 C34 H34 118.9
C34 C35 C36 119.2(4)
C34 C35 H35 120.4
C36 C35 H35 120.4
C35 C36 C31 121.6(4)
C35 C36 H36 119.2
C31 C36 H36 119.2
C42 C37 C38 117.4(5)
C42 C37 C33 120.8(4)
C38 C37 C33 121.6(4)
C39 C38 C37 122.2(4)
C39 C38 H38 118.9
C37 C38 H38 118.9
C40 C39 C38 120.3(5)
C40 C39 H39 119.8
C38 C39 H39 119.8
C39 C40 C41 118.3(5)
C39 C40 H40 120.9
C41 C40 H40 120.9
C40 C41 C42 121.6(5)
C40 C41 H41 119.2
C42 C41 H41 119.2
C37 C42 C41 120.2(5)
C37 C42 H42 119.9
C41 C42 H42 119.9
C44 C43 C48 118.9(3)
C44 C43 C49 121.1(3)
C48 C43 C49 120.0(3)
C43 C44 C45 119.9(4)
C43 C44 H44 120.0
C45 C44 H44 120.0
C46 C45 C44 120.8(4)
C46 C45 H45 119.6
C44 C45 H45 119.6
C45 C46 C47 119.1(4)
C45 C46 H46 120.5
C47 C46 H46 120.5
C48 C47 C46 120.8(4)
C48 C47 H47 119.6
C46 C47 H47 119.6
C47 C48 C43 120.4(4)
C47 C48 H48 119.8
C43 C48 H48 119.8
C54 C49 C50 118.8(3)
C54 C49 C43 118.4(3)
C50 C49 C43 122.8(3)
O5 C50 C49 120.8(3)
O5 C50 C51 119.1(3)
C49 C50 C51 120.1(3)
C50 O5 Ti1 130.15(18)
C52 C51 C50 118.3(3)
C52 C51 C55 117.7(3)
C50 C51 C55 123.9(3)
C53 C52 C51 121.9(3)
C53 C52 H52 119.1
C51 C52 H52 119.1
C54 C53 C52 118.9(3)
C54 C53 H53 120.6
C52 C53 H53 120.6
C53 C54 C49 122.0(4)
C53 C54 H54 119.0
C49 C54 H54 119.0
C60 C55 C56 118.7(3)
C60 C55 C51 117.7(3)
C56 C55 C51 123.5(3)
O6 C56 C55 119.1(3)
O6 C56 C57 120.6(3)
C55 C56 C57 120.3(3)
C56 O6 Ti1 129.41(18)
C58 C57 C56 116.9(3)
C58 C57 C61 119.1(3)
C56 C57 C61 124.0(3)
C59 C58 C57 123.1(3)
C59 C58 H58 118.5
C57 C58 H58 118.5
C58 C59 C60 119.3(3)
C58 C59 H59 120.3
C60 C59 H59 120.3
C59 C60 C55 121.4(3)
C59 C60 H60 119.3
C55 C60 H60 119.3
C62 C61 C66 115.5(3)
C62 C61 C57 121.9(3)
C66 C61 C57 122.4(3)
C63 C62 C61 122.6(3)
C63 C62 H62 118.7
C61 C62 H62 118.7
C62 C63 C64 121.7(3)
C62 C63 H63 119.2
C64 C63 H63 119.2
C65 C64 C63 115.7(3)
C65 C64 C67 121.6(3)
C63 C64 C67 122.6(3)
C64 C65 C66 122.7(3)
C64 C65 H65 118.6
C66 C65 H65 118.6
C65 C66 C61 121.7(3)
C65 C66 H66 119.2
C61 C66 H66 119.2
C72 C67 C68 118.0(3)
C72 C67 C64 118.5(3)
C68 C67 C64 123.5(3)
O3 C68 C67 121.1(3)
O3 C68 C69 119.0(3)
C67 C68 C69 119.9(3)
C68 O3 Ti2 130.50(19)
C70 C69 C68 118.4(3)
C70 C69 C73 117.8(3)
C68 C69 C73 123.7(3)
C71 C70 C69 122.0(3)
C71 C70 H70 119.0
C69 C70 H70 119.0
C72 C71 C70 119.0(4)
C72 C71 H71 120.5
C70 C71 H71 120.5
C71 C72 C67 122.6(4)
C71 C72 H72 118.7
C67 C72 H72 118.7
C74 C73 C78 118.6(4)
C74 C73 C69 123.6(3)
C78 C73 C69 117.6(4)
O4 C74 C73 120.1(3)
O4 C74 C75 119.3(4)
C73 C74 C75 120.6(3)
C74 O4 Ti2 130.8(2)
C76 C75 C74 117.3(4)
C76 C75 C79 120.6(4)
C74 C75 C79 122.1(4)
C77 C76 C75 122.4(4)
C77 C76 H76 118.8
C75 C76 H76 118.8
C78 C77 C76 119.4(4)
C78 C77 H77 120.3
C76 C77 H77 120.3
C77 C78 C73 121.7(5)
C77 C78 H78 119.2
C73 C78 H78 119.2
C84 C79 C80 117.3(5)
C84 C79 C75 120.4(5)
C80 C79 C75 122.3(4)
C81 C80 C79 122.2(5)
C81 C80 H80 118.9
C79 C80 H80 118.9
C80 C81 C82 119.9(7)
C80 C81 H81 120.0
C82 C81 H81 120.0
C81 C82 C83 118.1(7)
C81 C82 H82 120.9
C83 C82 H82 120.9
C84 C83 C82 121.9(6)
C84 C83 H83 119.0
C82 C83 H83 119.0
C83 C84 C79 120.5(7)
C83 C84 H84 119.8
C79 C84 H84 119.8
C85 N1 C89 118.1(3)
C85 N1 Ti1 121.3(2)
C89 N1 Ti1 120.5(2)
N1 C85 C86 122.4(3)
N1 C85 H85 118.8
C86 C85 H85 118.8
C87 C86 C85 119.3(3)
C87 C86 H86 120.3
C85 C86 H86 120.3
C88 C87 C86 118.7(3)
C88 C87 H87 120.7
C86 C87 H87 120.7
C87 C88 C89 119.1(3)
C87 C88 H88 120.4
C89 C88 H88 120.4
N1 C89 C88 122.4(3)
N1 C89 H89 118.8
C88 C89 H89 118.8
C90 N2 C94 118.3(3)
C90 N2 Ti1 120.7(3)
C94 N2 Ti1 120.9(3)
N2 C90 C91 122.0(4)
N2 C90 H90 119.0
C91 C90 H90 119.0
C90 C91 C92 119.1(5)
C90 C91 H91 120.4
C92 C91 H91 120.4
C93 C92 C91 119.2(4)
C93 C92 H92 120.4
C91 C92 H92 120.4
C92 C93 C94 118.8(5)
C92 C93 H93 120.6
C94 C93 H93 120.6
N2 C94 C93 122.6(4)
N2 C94 H94 118.7
C93 C94 H94 118.7
C95 N3 C99 118.2(3)
C95 N3 Ti2 121.3(2)
C99 N3 Ti2 120.5(2)
N3 C95 C96 122.5(3)
N3 C95 H95 118.7
C96 C95 H95 118.7
C97 C96 C95 118.9(3)
C97 C96 H96 120.6
C95 C96 H96 120.6
C96 C97 C98 119.1(4)
C96 C97 H97 120.5
C98 C97 H97 120.5
C99 C98 C97 119.0(4)
C99 C98 H98 120.5
C97 C98 H98 120.5
N3 C99 C98 122.3(3)
N3 C99 H99 118.9
C98 C99 H99 118.9
C104 N4 C100 118.5(4)
C104 N4 Ti2 120.8(3)
C100 N4 Ti2 120.6(3)
N4 C100 C101 122.0(4)
N4 C100 H100 119.0
C101 C100 H100 119.0
C102 C101 C100 118.6(5)
C102 C101 H101 120.7
C100 C101 H101 120.7
C101 C102 C103 119.2(5)
C101 C102 H102 120.4
C103 C102 H102 120.4
C104 C103 C102 118.0(5)
C104 C103 H103 121.0
C102 C103 H103 121.0
N4 C104 C103 123.6(5)
N4 C104 H104 118.2
C103 C104 H104 118.2
Cl1 C105 Cl3 117.4(9)
Cl1 C105 Cl2 114.6(10)
Cl3 C105 Cl2 106.4(8)
Cl1 C105 H105 105.8
Cl3 C105 H105 105.8
Cl2 C105 H105 105.8
Cl6 C106 Cl5 110.6(3)
Cl6 C106 Cl4 110.2(3)
Cl5 C106 Cl4 110.6(3)
Cl6 C106 H106 108.4
Cl5 C106 H106 108.4
Cl4 C106 H106 108.4
Cl7 C107 Cl9 107.8(5)
Cl7 C107 Cl8 108.9(6)
Cl9 C107 Cl8 106.9(4)
Cl7 C107 H107 111.0
Cl9 C107 H107 111.0
Cl8 C107 H107 111.0
Cl11 C108 Cl10 111.9(11)
Cl11 C108 Cl12 107.5(10)
Cl10 C108 Cl12 105.3(10)
Cl11 C108 H108 110.6
Cl10 C108 H108 110.6
Cl12 C108 H108 110.6
Cl13 C109 Cl14 117.3(12)
Cl13 C109 Cl15 105.0(12)
Cl14 C109 Cl15 97.3(10)
Cl13 C109 H109 112.0
Cl14 C109 H109 112.0
Cl15 C109 H109 112.0
Cl18 C110 Cl17 105.5(9)
Cl18 C110 Cl16 105.0(9)
Cl17 C110 Cl16 103.8(8)
Cl18 C110 H110 113.8
Cl17 C110 H110 113.8
Cl16 C110 H110 113.8

loop_
_geom_bond_atom_site_label_1
_geom_bond_atom_site_label_2
_geom_bond_distance
Ti1 O1 1.877(2)
Ti1 O5 1.894(2)
Ti1 O2 1.906(2)
Ti1 O6 1.910(2)
Ti1 N1 2.194(3)
Ti1 N2 2.198(3)
Ti2 O4 1.889(2)
Ti2 O8 1.893(2)
Ti2 O3 1.905(2)
Ti2 O7 1.908(2)
Ti2 N3 2.194(3)
Ti2 N4 2.198(3)
C1 C6 1.393(6)
C1 C2 1.395(6)
C1 C7 1.476(6)
C2 C3 1.386(8)
C2 H2 0.9500
C3 C4 1.398(10)
C3 H3 0.9500
C4 C5 1.370(9)
C4 H4 0.9500
C5 C6 1.388(6)
C5 H5 0.9500
C6 H6 0.9500
C7 C12 1.403(5)
C7 C8 1.409(5)
C8 O1 1.359(4)
C8 C9 1.405(5)
C9 C10 1.411(5)
C9 C13 1.480(5)
C10 C11 1.368(7)
C10 H10 0.9500
C11 C12 1.372(7)
C11 H11 0.9500
C12 H12 0.9500
C13 C18 1.391(5)
C13 C14 1.421(5)
C14 O2 1.359(4)
C14 C15 1.413(5)
C15 C16 1.400(5)
C15 C19 1.495(5)
C16 C17 1.372(6)
C16 H16 0.9500
C17 C18 1.361(6)
C17 H17 0.9500
C18 H18 0.9500
C19 C24 1.384(5)
C19 C20 1.391(5)
C20 C21 1.381(5)
C20 H20 0.9500
C21 C22 1.393(5)
C21 H21 0.9500
C22 C23 1.393(5)
C22 C25 1.474(5)
C23 C24 1.391(5)
C23 H23 0.9500
C24 H24 0.9500
C25 C30 1.395(5)
C25 C26 1.430(5)
C26 O7 1.354(4)
C26 C27 1.417(5)
C27 C28 1.384(5)
C27 C31 1.489(5)
C28 C29 1.379(6)
C28 H28 0.9500
C29 C30 1.379(6)
C29 H29 0.9500
C30 H30 0.9500
C31 C32 1.403(6)
C31 C36 1.404(5)
C32 O8 1.349(4)
C32 C33 1.418(5)
C33 C34 1.405(6)
C33 C37 1.499(6)
C34 C35 1.368(7)
C34 H34 0.9500
C35 C36 1.375(6)
C35 H35 0.9500
C36 H36 0.9500
C37 C42 1.389(6)
C37 C38 1.390(6)
C38 C39 1.383(7)
C38 H38 0.9500
C39 C40 1.379(7)
C39 H39 0.9500
C40 C41 1.380(8)
C40 H40 0.9500
C41 C42 1.397(8)
C41 H41 0.9500
C42 H42 0.9500
C43 C44 1.391(5)
C43 C48 1.391(5)
C43 C49 1.498(5)
C44 C45 1.397(5)
C44 H44 0.9500
C45 C46 1.375(6)
C45 H45 0.9500
C46 C47 1.384(6)
C46 H46 0.9500
C47 C48 1.382(6)
C47 H47 0.9500
C48 H48 0.9500
C49 C54 1.396(5)
C49 C50 1.404(5)
C50 O5 1.350(4)
C50 C51 1.420(5)
C51 C52 1.398(5)
C51 C55 1.469(5)
C52 C53 1.384(6)
C52 H52 0.9500
C53 C54 1.378(6)
C53 H53 0.9500
C54 H54 0.9500
C55 C60 1.396(5)
C55 C56 1.418(4)
C56 O6 1.355(4)
C56 C57 1.425(4)
C57 C58 1.410(5)
C57 C61 1.486(4)
C58 C59 1.360(5)
C58 H58 0.9500
C59 C60 1.387(6)
C59 H59 0.9500
C60 H60 0.9500
C61 C62 1.393(5)
C61 C66 1.395(5)
C62 C63 1.376(5)
C62 H62 0.9500
C63 C64 1.400(5)
C63 H63 0.9500
C64 C65 1.381(5)
C64 C67 1.495(5)
C65 C66 1.383(5)
C65 H65 0.9500
C66 H66 0.9500
C67 C72 1.394(5)
C67 C68 1.414(5)
C68 O3 1.356(4)
C68 C69 1.423(5)
C69 C70 1.393(5)
C69 C73 1.481(5)
C70 C71 1.375(6)
C70 H70 0.9500
C71 C72 1.373(6)
C71 H71 0.9500
C72 H72 0.9500
C73 C74 1.404(6)
C73 C78 1.409(5)
C74 O4 1.351(4)
C74 C75 1.426(5)
C75 C76 1.411(6)
C75 C79 1.479(6)
C76 C77 1.376(8)
C76 H76 0.9500
C77 C78 1.374(7)
C77 H77 0.9500
C78 H78 0.9500
C79 C84 1.401(6)
C79 C80 1.402(7)
C80 C81 1.378(7)
C80 H80 0.9500
C81 C82 1.382(9)
C81 H81 0.9500
C82 C83 1.410(11)
C82 H82 0.9500
C83 C84 1.360(10)
C83 H83 0.9500
C84 H84 0.9500
N1 C85 1.333(4)
N1 C89 1.334(4)
C85 C86 1.370(5)
C85 H85 0.9500
C86 C87 1.369(6)
C86 H86 0.9500
C87 C88 1.369(5)
C87 H87 0.9500
C88 C89 1.375(5)
C88 H88 0.9500
C89 H89 0.9500
N2 C90 1.332(5)
N2 C94 1.340(5)
C90 C91 1.378(6)
C90 H90 0.9500
C91 C92 1.381(8)
C91 H91 0.9500
C92 C93 1.358(7)
C92 H92 0.9500
C93 C94 1.381(6)
C93 H93 0.9500
C94 H94 0.9500
N3 C95 1.340(4)
N3 C99 1.347(4)
C95 C96 1.388(5)
C95 H95 0.9500
C96 C97 1.368(6)
C96 H96 0.9500
C97 C98 1.391(5)
C97 H97 0.9500
C98 C99 1.376(5)
C98 H98 0.9500
C99 H99 0.9500
N4 C104 1.322(5)
N4 C100 1.338(5)
C100 C101 1.386(6)
C100 H100 0.9500
C101 C102 1.384(8)
C101 H101 0.9500
C102 C103 1.385(9)
C102 H102 0.9500
C103 C104 1.374(6)
C103 H103 0.9500
C104 H104 0.9500
C105 Cl1 1.502(19)
C105 Cl3 1.770(16)
C105 Cl2 1.809(13)
C105 H105 1.0000
C106 Cl6 1.731(5)
C106 Cl5 1.736(5)
C106 Cl4 1.768(5)
C106 H106 1.0000
C107 Cl7 1.721(9)
C107 Cl9 1.757(9)
C107 Cl8 1.758(9)
C107 H107 1.0000
C108 Cl11 1.706(14)
C108 Cl10 1.709(16)
C108 Cl12 1.726(17)
C108 H108 1.0000
C109 Cl13 1.682(16)
C109 Cl14 1.696(16)
C109 Cl15 1.713(17)
C109 H109 1.0000
C110 Cl18 1.643(14)
C110 Cl17 1.725(14)
C110 Cl16 1.781(13)
C110 H110 1.0000
